data_4107687
loop_
_publ_author_name
'Christopher R. Graves'
'Ping Yang'
'Stosh A. Kozimor'
'Anthony E. Vaughn'
'David L. Clark'
'Steven D. Conradson'
'Eric J. Schelter'
'Brian L. Scott'
'J. D. Thompson'
'P. Jeffrey Hay'
'David E. Morris'
'Jaqueline L. Kiplinger'

_publ_contact_author_address
;
Los Alamos National Laboratory
Los Alamos, NM 87545
USA
;
_publ_contact_author_email kiplinger@lanl.gov
_publ_contact_author_fax '+1 505 667 9905'
_publ_contact_author_name 'Jaqueline L. Kiplinger'
_publ_contact_author_phone '+1 505 665 9553'
_publ_section_title
;
 Organometallic Uranium(V)-Imido Halide Complexes: From Synthesis to
 Electronic Structure and Bonding
;
_journal_name_full 'Journal of the American Chemical Society'
_journal_page_first 5272
_journal_page_last 5285
_journal_paper_doi 10.1021/ja711010h
_journal_volume 130
_journal_year 2008
_chemical_formula_sum 'C32 H47 Cl N U'
_chemical_formula_weight 719.19
_chemical_name_systematic
; 
 ? 
;
_space_group_IT_number 14
_symmetry_cell_setting monoclinic
_symmetry_space_group_name_Hall '-P 2yn'
_symmetry_space_group_name_H-M 'P 1 21/n 1'
_atom_sites_solution_hydrogens geom
_atom_sites_solution_primary direct
_atom_sites_solution_secondary difmap
_audit_creation_method SHELXL-97
_cell_angle_alpha 90.00
_cell_angle_beta 106.6560(10)
_cell_angle_gamma 90.00
_cell_formula_units_Z 4
_cell_length_a 10.2796(6)
_cell_length_b 18.7063(11)
_cell_length_c 16.1905(9)
_cell_measurement_temperature 141(2)
_cell_volume 2982.7(3)
_computing_cell_refinement 'SAINT+, v. 7.06 (Bruker AXS, 2001)'
_computing_data_collection 'APEX II, v. 1.08 (Bruker AXS, 2003)'
_computing_data_reduction 'SAINT+, v. 7.06 (Bruker AXS, 2001)'
_computing_molecular_graphics 'SHELXTL, v. 6.10, (Bruker AXS, 2000)'
_computing_publication_material 'SHELXTL, v. 6.10, (Bruker AXS, 2000)'
_computing_structure_refinement 'SHELXL-97 (Sheldrick, 1997)'
_computing_structure_solution 'SHELXS-97 (Sheldrick, 1990)'
_diffrn_ambient_temperature 141(2)
_diffrn_measured_fraction_theta_full 1.000
_diffrn_measured_fraction_theta_max 0.942
_diffrn_measurement_device_type 'Bruker D8 with APEXII CCD'
_diffrn_measurement_method '\w scans'
_diffrn_radiation_monochromator graphite
_diffrn_radiation_source 'fine-focus sealed tube'
_diffrn_radiation_type MoK\a
_diffrn_radiation_wavelength 0.71073
_diffrn_reflns_av_R_equivalents 0.0507
_diffrn_reflns_av_sigmaI/netI 0.0425
_diffrn_reflns_limit_h_max 13
_diffrn_reflns_limit_h_min -13
_diffrn_reflns_limit_k_max 23
_diffrn_reflns_limit_k_min -24
_diffrn_reflns_limit_l_max 21
_diffrn_reflns_limit_l_min -21
_diffrn_reflns_number 32943
_diffrn_reflns_theta_full 25.00
_diffrn_reflns_theta_max 28.35
_diffrn_reflns_theta_min 2.11
_diffrn_standards_decay_% 0
_diffrn_standards_interval_count 0
_diffrn_standards_interval_time 0
_diffrn_standards_number 0
_exptl_absorpt_coefficient_mu 5.551
_exptl_absorpt_correction_T_max 0.6067
_exptl_absorpt_correction_T_min 0.4704
_exptl_absorpt_correction_type multi-scan
_exptl_absorpt_process_details 'SADABS 2.03 (Sheldrick, 2001)'
_exptl_crystal_colour dark
_exptl_crystal_density_diffrn 1.602
_exptl_crystal_description irregular
_exptl_crystal_F_000 1420
_exptl_crystal_size_max 0.16
_exptl_crystal_size_mid 0.12
_exptl_crystal_size_min 0.10
_refine_diff_density_max 2.282
_refine_diff_density_min -2.072
_refine_diff_density_rms 0.152
_refine_ls_extinction_method none
_refine_ls_goodness_of_fit_ref 1.367
_refine_ls_hydrogen_treatment constr
_refine_ls_matrix_type full
_refine_ls_number_parameters 314
_refine_ls_number_reflns 7014
_refine_ls_number_restraints 0
_refine_ls_restrained_S_all 1.367
_refine_ls_R_factor_all 0.0556
_refine_ls_R_factor_gt 0.0395
_refine_ls_shift/su_max 0.006
_refine_ls_shift/su_mean 0.000
_refine_ls_structure_factor_coef Fsqd
_refine_ls_weighting_details 'calc w=1/[\s^2^(Fo^2^)+(0.0418P)^2^+0.0000P] where P=(Fo^2^+2Fc^2^)/3'
_refine_ls_weighting_scheme calc
_refine_ls_wR_factor_gt 0.0976
_refine_ls_wR_factor_ref 0.1033
_reflns_number_gt 5615
_reflns_number_total 7014
_reflns_threshold_expression >2sigma(I)
_cod_data_source_file ja711010h-file004_5.cif
_cod_data_source_block apx424
_cod_original_sg_symbol_H-M 'P 21/n'
_cod_database_code 4107687

loop_
_symmetry_equiv_pos_as_xyz
'x, y, z'
'-x+1/2, y+1/2, -z+1/2'
'-x, -y, -z'
'x-1/2, -y-1/2, z-1/2'

loop_
_atom_site_label
_atom_site_type_symbol
_atom_site_fract_x
_atom_site_fract_y
_atom_site_fract_z
_atom_site_U_iso_or_equiv
_atom_site_adp_type
_atom_site_occupancy
_atom_site_symmetry_multiplicity
_atom_site_calc_flag
_atom_site_refinement_flags
_atom_site_disorder_assembly
_atom_site_disorder_group
U1 U 0.614752(19) 0.104816(10) 0.279390(12) 0.02382(8) Uani 1 1 d . A 1
Cl1 Cl 0.57417(17) -0.01385(8) 0.18956(10) 0.0444(4) Uani 1 1 d . A 1
N1 N 0.4454(4) 0.1596(2) 0.2389(3) 0.0216(9) Uani 1 1 d . A 1
C1 C 0.8422(7) 0.1135(4) 0.2288(5) 0.053(2) Uani 1 1 d . A 1
C2 C 0.8618(6) 0.1673(4) 0.2916(4) 0.0471(18) Uani 1 1 d . A 1
C3 C 0.7674(6) 0.2205(3) 0.2596(4) 0.0339(13) Uani 1 1 d . A 1
C4 C 0.6904(5) 0.2014(3) 0.1751(3) 0.0268(12) Uani 1 1 d . A 1
C5 C 0.7374(7) 0.1353(3) 0.1558(4) 0.0402(15) Uani 1 1 d . A 1
C6 C 0.9274(10) 0.0454(5) 0.2362(7) 0.110(4) Uani 1 1 d . A 1
H6A H 0.8938 0.0171 0.1850 0.165 Uiso 1 1 calc R A 1
H6B H 0.9216 0.0183 0.2854 0.165 Uiso 1 1 calc R A 1
H6C H 1.0204 0.0580 0.2429 0.165 Uiso 1 1 calc R A 1
C7 C 0.9847(8) 0.1723(6) 0.3687(5) 0.098(4) Uani 1 1 d . A 1
H7A H 1.0489 0.2050 0.3566 0.147 Uiso 1 1 calc R A 1
H7B H 1.0256 0.1259 0.3813 0.147 Uiso 1 1 calc R A 1
H7C H 0.9580 0.1891 0.4175 0.147 Uiso 1 1 calc R A 1
C8 C 0.7612(8) 0.2910(4) 0.3030(5) 0.060(2) Uani 1 1 d . A 1
H8A H 0.7443 0.2828 0.3576 0.090 Uiso 1 1 calc R A 1
H8B H 0.6893 0.3195 0.2672 0.090 Uiso 1 1 calc R A 1
H8C H 0.8460 0.3156 0.3120 0.090 Uiso 1 1 calc R A 1
C9 C 0.5895(6) 0.2480(4) 0.1136(4) 0.0494(18) Uani 1 1 d . A 1
H9A H 0.5248 0.2186 0.0732 0.074 Uiso 1 1 calc R A 1
H9B H 0.6357 0.2781 0.0831 0.074 Uiso 1 1 calc R A 1
H9C H 0.5430 0.2771 0.1450 0.074 Uiso 1 1 calc R A 1
C10 C 0.6889(6) 0.0953(2) 0.06525(18) 0.099(4) Uani 1 1 d . A 1
H10A H 0.5942 0.1046 0.0390 0.149 Uiso 1 1 calc R A 1
H10B H 0.7030 0.0448 0.0739 0.149 Uiso 1 1 calc R A 1
H10C H 0.7403 0.1125 0.0283 0.149 Uiso 1 1 calc R A 1
C11 C 0.7343(3) 0.06905(14) 0.45307(14) 0.0393(14) Uani 1 1 d R A 1
C12 C 0.6689(3) 0.00647(14) 0.41156(14) 0.0482(18) Uani 1 1 d R A 1
C13 C 0.5268(3) 0.01837(14) 0.38876(14) 0.054(2) Uani 1 1 d R A 1
C14 C 0.5045(3) 0.08832(15) 0.41616(14) 0.0452(17) Uani 1 1 d R A 1
C15 C 0.6327(3) 0.11972(14) 0.45586(14) 0.0382(15) Uani 1 1 d R A 1
C16 C 0.8856(3) 0.0797(2) 0.48814(19) 0.101(4) Uani 1 1 d R A 1
H16A H 0.9036 0.1266 0.5129 0.151 Uiso 1 1 calc R A 1
H16B H 0.9269 0.0749 0.4422 0.151 Uiso 1 1 calc R A 1
H16C H 0.9225 0.0445 0.5316 0.151 Uiso 1 1 calc R A 1
C17 C 0.7384(3) -0.06090(17) 0.39466(16) 0.111(4) Uani 1 1 d R A 1
H17A H 0.8350 -0.0551 0.4163 0.166 Uiso 1 1 calc R A 1
H17B H 0.7139 -0.0699 0.3338 0.166 Uiso 1 1 calc R A 1
H17C H 0.7104 -0.1005 0.4232 0.166 Uiso 1 1 calc R A 1
C18 C 0.4185(3) -0.03419(14) 0.34340(14) 0.139(6) Uani 1 1 d R A 1
H18A H 0.3306 -0.0133 0.3358 0.209 Uiso 1 1 calc R A 1
H18B H 0.4264 -0.0768 0.3774 0.209 Uiso 1 1 calc R A 1
H18C H 0.4297 -0.0459 0.2881 0.209 Uiso 1 1 calc R A 1
C19 C 0.3684(3) 0.12308(17) 0.40511(15) 0.123(5) Uani 1 1 d R A 1
H19A H 0.2976 0.0905 0.3767 0.184 Uiso 1 1 calc R A 1
H19B H 0.3621 0.1656 0.3710 0.184 Uiso 1 1 calc R A 1
H19C H 0.3588 0.1353 0.4606 0.184 Uiso 1 1 calc R A 1
C20 C 0.6570(3) 0.19387(16) 0.49432(15) 0.069(2) Uani 1 1 d R A 1
H20A H 0.7529 0.2019 0.5173 0.104 Uiso 1 1 calc R A 1
H20B H 0.6144 0.1981 0.5397 0.104 Uiso 1 1 calc R A 1
H20C H 0.6192 0.2287 0.4504 0.104 Uiso 1 1 calc R A 1
C21 C 0.3128(5) 0.1866(3) 0.2088(3) 0.0227(10) Uani 1 1 d . A 1
C22 C 0.2726(5) 0.2489(3) 0.2453(3) 0.0259(11) Uani 1 1 d . A 1
C23 C 0.1356(5) 0.2686(3) 0.2187(4) 0.0322(13) Uani 1 1 d . A 1
H23 H 0.1077 0.3090 0.2424 0.039 Uiso 1 1 calc R A 1
C24 C 0.0416(6) 0.2295(3) 0.1586(4) 0.0397(15) Uani 1 1 d . A 1
H24 H -0.0493 0.2428 0.1429 0.048 Uiso 1 1 calc R A 1
C25 C 0.0817(6) 0.1707(3) 0.1217(4) 0.0388(15) Uani 1 1 d . A 1
H25 H 0.0170 0.1447 0.0808 0.047 Uiso 1 1 calc R A 1
C26 C 0.2162(6) 0.1492(3) 0.1438(4) 0.0349(14) Uani 1 1 d . A 1
C27 C 0.3743(6) 0.2954(3) 0.3080(4) 0.0374(14) Uani 1 1 d . A 1
H27 H 0.4577 0.2676 0.3306 0.045 Uiso 1 1 calc R A 1
C28 C 0.3264(7) 0.3200(4) 0.3847(4) 0.0551(19) Uani 1 1 d . A 1
H28A H 0.2584 0.3564 0.3661 0.083 Uiso 1 1 calc R A 1
H28B H 0.4020 0.3389 0.4288 0.083 Uiso 1 1 calc R A 1
H28C H 0.2887 0.2801 0.4073 0.083 Uiso 1 1 calc R A 1
C29 C 0.4093(7) 0.3616(3) 0.2634(5) 0.0489(17) Uani 1 1 d . A 1
H29A H 0.4390 0.3472 0.2149 0.073 Uiso 1 1 calc R A 1
H29B H 0.4805 0.3878 0.3033 0.073 Uiso 1 1 calc R A 1
H29C H 0.3303 0.3914 0.2440 0.073 Uiso 1 1 calc R A 1
C30 C 0.2616(8) 0.0876(4) 0.0979(4) 0.0505(19) Uani 1 1 d . . .
H30 H 0.3603 0.0853 0.1232 0.061 Uiso 1 1 calc R A 1
C31 C 0.239(2) 0.1078(14) -0.0068(11) 0.054(6) Uani 0.50 1 d P A 1
H31A H 0.2751 0.1546 -0.0111 0.082 Uiso 0.50 1 calc PR A 1
H31B H 0.1443 0.1069 -0.0371 0.082 Uiso 0.50 1 calc PR A 1
H31C H 0.2862 0.0734 -0.0318 0.082 Uiso 0.50 1 calc PR A 1
C32 C 0.2173(18) 0.0207(9) 0.1071(9) 0.052(4) Uani 0.50 1 d P A 1
H32A H 0.2552 -0.0124 0.0749 0.078 Uiso 0.50 1 calc PR A 1
H32B H 0.1200 0.0193 0.0859 0.078 Uiso 0.50 1 calc PR A 1
H32C H 0.2452 0.0076 0.1669 0.078 Uiso 0.50 1 calc PR A 1
C31' C 0.294(2) 0.1043(10) 0.0297(14) 0.052(5) Uani 0.50 1 d P A 2
H31D H 0.3668 0.1384 0.0439 0.078 Uiso 0.50 1 calc PR A 2
H31E H 0.2169 0.1248 -0.0118 0.078 Uiso 0.50 1 calc PR A 2
H31F H 0.3228 0.0622 0.0058 0.078 Uiso 0.50 1 calc PR A 2
C32' C 0.1328(15) 0.0249(8) 0.0749(10) 0.044(3) Uani 0.50 1 d P A 2
H32D H 0.1137 0.0109 0.1273 0.066 Uiso 0.50 1 calc PR A 2
H32E H 0.1604 -0.0162 0.0487 0.066 Uiso 0.50 1 calc PR A 2
H32F H 0.0526 0.0452 0.0361 0.066 Uiso 0.50 1 calc PR A 2

loop_
_atom_site_aniso_label
_atom_site_aniso_U_11
_atom_site_aniso_U_22
_atom_site_aniso_U_33
_atom_site_aniso_U_23
_atom_site_aniso_U_13
_atom_site_aniso_U_12
U1 0.02503(12) 0.02071(11) 0.02707(12) 0.00453(8) 0.00965(8) 0.00532(8)
Cl1 0.0569(10) 0.0264(7) 0.0492(9) -0.0044(7) 0.0144(8) 0.0072(7)
N1 0.024(2) 0.024(2) 0.018(2) 0.0035(17) 0.0076(17) -0.0005(18)
C1 0.036(4) 0.052(4) 0.084(6) 0.036(4) 0.041(4) 0.023(3)
C2 0.024(3) 0.073(5) 0.046(4) 0.023(4) 0.011(3) -0.003(3)
C3 0.031(3) 0.040(3) 0.034(3) 0.003(3) 0.014(3) -0.012(3)
C4 0.024(3) 0.030(3) 0.028(3) 0.009(2) 0.011(2) -0.002(2)
C5 0.057(4) 0.034(3) 0.041(4) -0.003(3) 0.033(3) -0.008(3)
C6 0.098(7) 0.069(6) 0.204(12) 0.065(7) 0.106(8) 0.056(6)
C7 0.038(4) 0.180(11) 0.062(5) 0.070(6) -0.010(4) -0.017(6)
C8 0.080(5) 0.057(5) 0.055(4) -0.027(4) 0.037(4) -0.035(4)
C9 0.039(4) 0.051(4) 0.053(4) 0.026(3) 0.004(3) 0.002(3)
C10 0.192(12) 0.068(6) 0.064(6) -0.031(5) 0.079(7) -0.037(6)
C11 0.035(3) 0.049(4) 0.035(3) 0.007(3) 0.011(3) 0.006(3)
C12 0.076(5) 0.035(3) 0.033(3) 0.015(3) 0.014(3) 0.024(3)
C13 0.069(5) 0.063(5) 0.028(3) 0.014(3) 0.008(3) -0.038(4)
C14 0.044(4) 0.062(4) 0.033(3) 0.028(3) 0.017(3) 0.022(3)
C15 0.045(4) 0.037(3) 0.037(3) 0.012(3) 0.020(3) 0.006(3)
C16 0.048(5) 0.135(9) 0.099(8) 0.013(7) -0.011(5) 0.015(6)
C17 0.205(12) 0.072(6) 0.061(6) 0.027(5) 0.045(7) 0.097(7)
C18 0.196(13) 0.141(10) 0.075(7) -0.002(7) 0.029(8) -0.136(10)
C19 0.068(6) 0.214(13) 0.113(9) 0.102(9) 0.070(6) 0.077(7)
C20 0.121(8) 0.046(4) 0.044(4) -0.007(3) 0.028(5) 0.006(5)
C21 0.026(3) 0.022(2) 0.022(3) 0.006(2) 0.009(2) 0.004(2)
C22 0.025(3) 0.028(3) 0.025(3) 0.010(2) 0.009(2) 0.009(2)
C23 0.027(3) 0.040(3) 0.031(3) 0.008(3) 0.012(2) 0.009(3)
C24 0.027(3) 0.045(4) 0.045(4) 0.023(3) 0.006(3) 0.010(3)
C25 0.027(3) 0.040(4) 0.039(3) 0.005(3) -0.007(3) 0.001(3)
C26 0.040(3) 0.028(3) 0.027(3) 0.002(2) -0.006(3) 0.001(3)
C27 0.036(3) 0.030(3) 0.041(3) -0.003(3) 0.002(3) 0.013(3)
C28 0.065(5) 0.054(4) 0.041(4) -0.016(3) 0.006(3) 0.020(4)
C29 0.039(4) 0.030(3) 0.073(5) -0.006(3) 0.008(3) 0.003(3)
C30 0.055(4) 0.041(4) 0.040(4) -0.013(3) -0.011(3) 0.016(3)
C31 0.079(16) 0.064(12) 0.022(8) 0.014(8) 0.017(8) 0.016(11)
C32 0.074(12) 0.052(10) 0.032(8) -0.011(7) 0.018(8) -0.008(9)
C31' 0.073(15) 0.024(7) 0.085(16) -0.002(11) 0.063(13) 0.000(9)
C32' 0.048(9) 0.032(7) 0.053(10) -0.006(7) 0.018(7) -0.020(7)

loop_
_atom_type_symbol
_atom_type_description
_atom_type_scat_dispersion_real
_atom_type_scat_dispersion_imag
_atom_type_scat_source
C C 0.0033 0.0016 'International Tables Vol C Tables 4.2.6.8 and 6.1.1.4'
H H 0.0000 0.0000 'International Tables Vol C Tables 4.2.6.8 and 6.1.1.4'
N N 0.0061 0.0033 'International Tables Vol C Tables 4.2.6.8 and 6.1.1.4'
U U -9.6767 9.6646 'International Tables Vol C Tables 4.2.6.8 and 6.1.1.4'
Cl Cl 0.1484 0.1585 'International Tables Vol C Tables 4.2.6.8 and 6.1.1.4'

loop_
_geom_angle_atom_site_label_1
_geom_angle_atom_site_label_2
_geom_angle_atom_site_label_3
_geom_angle
N1 U1 Cl1 105.79(13)
N1 U1 C1 129.10(18)
Cl1 U1 C1 84.04(18)
N1 U1 C5 101.49(19)
Cl1 U1 C5 78.62(14)
C1 U1 C5 30.3(2)
N1 U1 C4 80.27(16)
Cl1 U1 C4 104.20(12)
C1 U1 C4 49.26(17)
C5 U1 C4 29.67(17)
N1 U1 C13 95.65(13)
Cl1 U1 C13 80.15(6)
C1 U1 C13 135.13(14)
C5 U1 C13 155.65(14)
C4 U1 C13 174.66(13)
N1 U1 C3 91.80(18)
Cl1 U1 C3 127.47(13)
C1 U1 C3 48.9(2)
C5 U1 C3 49.18(18)
C4 U1 C3 29.96(16)
C13 U1 C3 147.93(13)
N1 U1 C2 120.93(19)
Cl1 U1 C2 113.38(17)
C1 U1 C2 29.9(2)
C5 U1 C2 49.4(2)
C4 U1 C2 48.95(17)
C13 U1 C2 132.39(14)
C3 U1 C2 29.14(19)
N1 U1 C12 124.75(13)
Cl1 U1 C12 80.22(6)
C1 U1 C12 106.06(15)
C5 U1 C12 132.84(16)
C4 U1 C12 153.02(12)
C13 U1 C12 29.9
C3 U1 C12 128.46(14)
C2 U1 C12 104.55(14)
N1 U1 C14 78.39(12)
Cl1 U1 C14 108.17(7)
C1 U1 C14 146.78(18)
C5 U1 C14 173.05(14)
C4 U1 C14 144.96(13)
C13 U1 C14 29.9
C3 U1 C14 123.90(14)
C2 U1 C14 124.67(16)
C12 U1 C14 49.1
N1 U1 C11 123.37(13)
Cl1 U1 C11 107.96(6)
C1 U1 C11 98.63(18)
C5 U1 C11 128.75(16)
C4 U1 C11 130.98(13)
C13 U1 C11 48.9
C3 U1 C11 101.77(14)
C2 U1 C11 84.22(15)
C12 U1 C11 29.5
C14 U1 C11 48.5
N1 U1 C15 94.62(13)
Cl1 U1 C15 126.80(6)
C1 U1 C15 119.40(19)
C5 U1 C15 144.66(15)
C4 U1 C15 127.73(13)
C13 U1 C15 48.8
C3 U1 C15 99.57(13)
C2 U1 C15 95.39(16)
C12 U1 C15 48.7
C14 U1 C15 29.3
C11 U1 C15 29.2
C21 N1 U1 169.6(4)
C2 C1 C5 108.3(6)
C2 C1 C6 125.4(8)
C5 C1 C6 126.1(8)
C2 C1 U1 77.3(4)
C5 C1 U1 75.6(4)
C6 C1 U1 116.9(5)
C3 C2 C1 107.8(6)
C3 C2 C7 126.8(8)
C1 C2 C7 123.9(7)
C3 C2 U1 75.2(3)
C1 C2 U1 72.8(4)
C7 C2 U1 128.6(4)
C2 C3 C4 108.6(6)
C2 C3 C8 125.1(6)
C4 C3 C8 125.9(6)
C2 C3 U1 75.7(4)
C4 C3 U1 74.6(3)
C8 C3 U1 122.3(4)
C5 C4 C3 107.8(5)
C5 C4 C9 125.9(6)
C3 C4 C9 125.9(5)
C5 C4 U1 74.3(3)
C3 C4 U1 75.5(3)
C9 C4 U1 122.1(4)
C4 C5 C1 107.5(6)
C4 C5 C10 125.8(6)
C1 C5 C10 126.6(6)
C4 C5 U1 76.0(3)
C1 C5 U1 74.1(4)
C10 C5 U1 119.4(3)
C12 C11 C15 108.22(7)
C12 C11 C16 125.79(6)
C15 C11 C16 126.0
C12 C11 U1 73.16(5)
C15 C11 U1 76.00(6)
C16 C11 U1 116.97(7)
C13 C12 C11 107.9
C13 C12 C17 126.1
C11 C12 C17 126.1
C13 C12 U1 74.29(7)
C11 C12 U1 77.29(5)
C17 C12 U1 114.63(6)
C12 C13 C14 108.0
C12 C13 C18 125.9
C14 C13 C18 126.1
C12 C13 U1 75.78(8)
C14 C13 U1 76.74(6)
C18 C13 U1 113.87(5)
C15 C14 C13 108.1
C15 C14 C19 125.9
C13 C14 C19 126.0
C15 C14 U1 77.10(6)
C13 C14 U1 73.41(6)
C19 C14 U1 115.75(6)
C14 C15 C11 107.78(7)
C14 C15 C20 126.1
C11 C15 C20 126.1
C14 C15 U1 73.60(6)
C11 C15 U1 74.78(6)
C20 C15 U1 117.56(5)
N1 C21 C26 119.2(5)
N1 C21 C22 121.3(5)
C26 C21 C22 119.4(5)
C23 C22 C21 118.3(5)
C23 C22 C27 119.9(5)
C21 C22 C27 121.7(5)
C24 C23 C22 121.4(6)
C23 C24 C25 120.0(5)
C24 C25 C26 121.6(6)
C25 C26 C21 119.1(5)
C25 C26 C30 121.3(5)
C21 C26 C30 119.6(5)
C22 C27 C28 113.4(5)
C22 C27 C29 111.1(5)
C28 C27 C29 108.3(5)
C31' C30 C32 119.9(12)
C31' C30 C26 115.5(10)
C32 C30 C26 119.2(9)
C31' C30 C31 21.9(14)
C32 C30 C31 111.4(12)
C26 C30 C31 110.5(10)
C31' C30 C32' 110.7(12)
C32 C30 C32' 30.2(8)
C26 C30 C32' 107.3(7)
C31 C30 C32' 93.5(11)

loop_
_geom_bond_atom_site_label_1
_geom_bond_atom_site_label_2
_geom_bond_distance
U1 N1 1.963(4)
U1 Cl1 2.6209(15)
U1 C1 2.695(6)
U1 C5 2.713(6)
U1 C4 2.734(5)
U1 C13 2.736(2)
U1 C3 2.745(6)
U1 C2 2.751(6)
U1 C12 2.755(2)
U1 C14 2.779(2)
U1 C11 2.808(2)
U1 C15 2.824(2)
N1 C21 1.404(7)
C1 C2 1.405(10)
C1 C5 1.412(10)
C1 C6 1.531(9)
C2 C3 1.383(9)
C2 C7 1.503(9)
C3 C4 1.416(8)
C3 C8 1.503(9)
C4 C5 1.395(8)
C4 C9 1.495(7)
C5 C10 1.594(7)
C11 C12 1.4195
C11 C15 1.4204
C11 C16 1.5081
C12 C13 1.4179
C12 C17 1.5118
C13 C14 1.4212
C13 C18 1.5086
C14 C15 1.4177
C14 C19 1.5062
C15 C20 1.5115
C21 C26 1.409(7)
C21 C22 1.421(7)
C22 C23 1.399(7)
C22 C27 1.508(8)
C23 C24 1.369(8)
C24 C25 1.370(9)
C25 C26 1.385(8)
C26 C30 1.515(9)
C27 C28 1.532(9)
C27 C29 1.527(9)
C30 C31' 1.281(19)
C30 C32 1.355(16)
C30 C31 1.688(18)
C30 C32' 1.727(14)
